data_4319853
loop_
_publ_author_name
'Louise Broge'
'Inger S\/otofte'
'Carl Erik Olsen'
'Johan Springborg'

_publ_section_title
;
 Cobalt(III) Complexes of [35]Adamanzane,
 1,5,9,13-Tetraazabicyclo[7.7.3]nonadecane. Report of an Inert, Chelate
 Hydrogen Carbonate Ion
;
_journal_name_full 'Inorganic Chemistry'
_journal_page_first 3124
_journal_page_last 3129
_journal_paper_doi 10.1021/ic001208o
_journal_volume 40
_journal_year 2001
_chemical_formula_sum 'C16 H32 As Co F6 N4 O3'
_chemical_formula_weight 576.31
_chemical_name_systematic
; 
 ? 
;
_space_group_IT_number 61
_symmetry_cell_setting orthorhombic
_symmetry_space_group_name_Hall '-P 2ac 2ab'
_symmetry_space_group_name_H-M 'P b c a'
_atom_sites_solution_hydrogens geom
_atom_sites_solution_primary direct
_atom_sites_solution_secondary difmap
_audit_creation_method SHELXL
_cell_angle_alpha 90.00
_cell_angle_beta 90.00
_cell_angle_gamma 90.00
_cell_formula_units_Z 8
_cell_length_a 12.847(3)
_cell_length_b 15.677(3)
_cell_length_c 22.024(4)
_cell_measurement_temperature 120(2)
_cell_volume 4435.7(16)
_computing_structure_refinement 'SHELXL-93 (Sheldrick, 1993)'
_computing_structure_solution 'SHELXS-86 (Sheldrick, 1990)'
_diffrn_ambient_temperature 120(2)
_diffrn_radiation_monochromator graphite
_diffrn_radiation_source 'fine-focus sealed tube'
_diffrn_radiation_type MoK\a
_diffrn_radiation_wavelength 0.71073
_diffrn_reflns_av_R_equivalents 0.2097
_diffrn_reflns_av_sigmaI/netI 0.2020
_diffrn_reflns_limit_h_max 17
_diffrn_reflns_limit_h_min -16
_diffrn_reflns_limit_k_max 16
_diffrn_reflns_limit_k_min -21
_diffrn_reflns_limit_l_max 29
_diffrn_reflns_limit_l_min -27
_diffrn_reflns_number 27022
_diffrn_reflns_theta_max 29.49
_diffrn_reflns_theta_min 1.85
_exptl_absorpt_coefficient_mu 2.330
_exptl_crystal_density_diffrn 1.726
_exptl_crystal_F_000 2352
_refine_diff_density_max 0.586
_refine_diff_density_min -0.702
_refine_diff_density_rms 0.123
_refine_ls_extinction_method none
_refine_ls_goodness_of_fit_all 1.056
_refine_ls_goodness_of_fit_obs 1.163
_refine_ls_matrix_type full
_refine_ls_number_parameters 280
_refine_ls_number_reflns 5719
_refine_ls_number_restraints 0
_refine_ls_restrained_S_all 1.058
_refine_ls_restrained_S_obs 1.163
_refine_ls_R_factor_all 0.2514
_refine_ls_R_factor_obs 0.0814
_refine_ls_shift/esd_max 0.000
_refine_ls_shift/esd_mean 0.000
_refine_ls_structure_factor_coef Fsqd
_refine_ls_weighting_details 'w=1/[\s^2^(Fo^2^)+(0.0344P)^2^+18.4299P] where P=(Fo^2^+2Fc^2^)/3'
_refine_ls_weighting_scheme calc
_refine_ls_wR_factor_all 0.1827
_refine_ls_wR_factor_obs 0.1203
_reflns_number_observed 2193
_reflns_number_total 5721
_reflns_observed_criterion >2sigma(I)
_cod_data_source_file ic001208o_1.cif
_cod_data_source_block IC001208O-1b
_cod_depositor_comments
;
The following automatic conversions were performed:

'_refine_ls_weighting_scheme' value 'calc
w=1/[\s^2^(Fo^2^)+(0.0344P)^2^+18.4299P] where P=(Fo^2^+2Fc^2^)/3'
was changed to 'calc'. New tag '_refine_ls_weighting_details' was
created. The value of the new tag was set to
'w=1/[\s^2^(Fo^2^)+(0.0344P)^2^+18.4299P] where P=(Fo^2^+2Fc^2^)/3'.

Automatic conversion script
Id: cif_fix_values 3143 2015-03-26 13:38:13Z robertas 
;
_cod_original_cell_volume 4435.9(15)
_cod_database_code 4319853

loop_
_symmetry_equiv_pos_as_xyz
'x, y, z'
'-x+1/2, -y, z+1/2'
'-x, y+1/2, -z+1/2'
'x+1/2, -y+1/2, -z'
'-x, -y, -z'
'x-1/2, y, -z-1/2'
'x, -y-1/2, z-1/2'
'-x-1/2, y-1/2, z'

loop_
_atom_site_aniso_label
_atom_site_aniso_U_11
_atom_site_aniso_U_22
_atom_site_aniso_U_33
_atom_site_aniso_U_23
_atom_site_aniso_U_13
_atom_site_aniso_U_12
Co 0.0239(5) 0.0196(5) 0.0357(6) -0.0013(5) 0.0007(6) 0.0004(5)
N1 0.029(4) 0.022(4) 0.039(4) -0.001(3) -0.004(3) -0.002(3)
N2 0.025(4) 0.021(3) 0.043(4) 0.004(3) 0.004(3) 0.001(3)
N3 0.029(4) 0.034(4) 0.040(4) -0.003(3) 0.002(3) 0.003(3)
N4 0.026(4) 0.027(4) 0.042(4) 0.001(3) 0.003(3) 0.002(3)
O1 0.023(3) 0.026(3) 0.044(3) -0.002(3) 0.006(3) 0.002(3)
O2 0.025(3) 0.024(3) 0.048(3) -0.002(3) 0.001(3) -0.002(2)
C16 0.030(5) 0.023(4) 0.043(5) 0.001(4) -0.001(4) -0.003(4)
O3 0.030(3) 0.032(3) 0.069(4) 0.001(3) 0.012(3) -0.009(3)
C1 0.047(6) 0.045(6) 0.032(5) -0.008(4) 0.001(4) -0.003(4)
C2 0.063(6) 0.041(5) 0.041(5) -0.011(4) -0.001(5) 0.010(5)
C3 0.052(6) 0.025(5) 0.060(6) -0.013(4) 0.005(5) -0.004(4)
C4 0.042(5) 0.018(4) 0.068(6) -0.008(5) 0.002(5) 0.005(4)
C5 0.032(5) 0.030(4) 0.068(6) 0.000(4) -0.010(5) 0.007(4)
C6 0.033(5) 0.037(5) 0.046(5) 0.000(4) -0.006(4) 0.004(4)
C7 0.041(5) 0.039(5) 0.049(6) -0.003(5) -0.002(5) 0.002(5)
C8 0.066(7) 0.050(6) 0.032(5) -0.008(4) -0.007(5) 0.002(5)
C9 0.042(5) 0.045(5) 0.052(6) -0.012(5) 0.016(5) 0.004(4)
C10 0.024(4) 0.039(5) 0.062(6) -0.011(5) -0.002(5) 0.008(4)
C11 0.036(5) 0.030(5) 0.052(6) 0.004(4) -0.003(4) 0.015(4)
C12 0.031(5) 0.033(5) 0.046(5) 0.005(4) -0.007(4) -0.005(4)
C13 0.042(5) 0.023(4) 0.066(6) -0.003(5) 0.015(5) -0.012(4)
C14 0.032(5) 0.039(5) 0.060(6) 0.008(5) 0.004(4) -0.007(4)
C15 0.037(5) 0.038(5) 0.058(6) 0.003(5) 0.011(5) -0.003(4)
As 0.0560(7) 0.0635(7) 0.0482(6) 0.0182(5) 0.0030(6) 0.0062(6)
F1 0.114(6) 0.105(6) 0.153(7) 0.012(5) 0.014(5) 0.054(5)
F2 0.076(5) 0.163(8) 0.114(6) -0.043(5) -0.040(5) 0.004(5)
F3 0.128(7) 0.153(8) 0.174(8) 0.084(7) 0.031(6) -0.057(6)
F4 0.294(12) 0.161(8) 0.107(6) -0.039(6) -0.014(7) 0.163(9)
F5 0.171(9) 0.206(10) 0.184(9) 0.122(8) 0.098(8) 0.028(8)
F6 0.263(13) 0.264(13) 0.117(8) -0.028(8) -0.120(9) 0.024(11)

loop_
_atom_site_label
_atom_site_type_symbol
_atom_site_fract_x
_atom_site_fract_y
_atom_site_fract_z
_atom_site_U_iso_or_equiv
_atom_site_thermal_displace_type
_atom_site_occupancy
_atom_site_calc_flag
_atom_site_refinement_flags
_atom_site_disorder_group
Co Co 0.68159(8) 0.22089(6) 0.57856(5) 0.0264(3) Uani 1 d . .
N1 N 0.6058(5) 0.2394(4) 0.5014(3) 0.030(2) Uani 1 d . .
H1 H 0.5442(5) 0.2091(4) 0.5062(3) 0.036 Uiso 1 calc R .
N2 N 0.6641(5) 0.0927(3) 0.5694(3) 0.0298(15) Uani 1 d . .
N3 N 0.7513(5) 0.1996(4) 0.6592(3) 0.035(2) Uani 1 d . .
H3 H 0.7055(5) 0.1643(4) 0.6802(3) 0.042 Uiso 1 calc R .
N4 N 0.5516(5) 0.2559(4) 0.6268(3) 0.032(2) Uani 1 d . .
O1 O 0.8112(4) 0.2220(3) 0.5364(2) 0.0311(12) Uani 1 d . .
O2 O 0.7396(4) 0.3335(3) 0.5753(2) 0.0321(13) Uani 1 d . .
C16 C 0.8210(7) 0.3051(5) 0.5456(4) 0.032(2) Uani 1 d . .
O3 O 0.8973(4) 0.3471(3) 0.5293(3) 0.044(2) Uani 1 d . .
C1 C 0.6519(7) 0.2041(5) 0.4451(4) 0.041(2) Uani 1 d . .
H11 H 0.7153(7) 0.2368(5) 0.4345(4) 0.050 Uiso 1 calc R .
H12 H 0.6017(7) 0.2101(5) 0.4113(4) 0.050 Uiso 1 calc R .
C2 C 0.6799(8) 0.1097(5) 0.4534(4) 0.048(2) Uani 1 d . .
H21 H 0.6613(8) 0.0787(5) 0.4158(4) 0.058 Uiso 1 calc R .
H22 H 0.7562(8) 0.1050(5) 0.4587(4) 0.058 Uiso 1 calc R .
C3 C 0.6275(7) 0.0665(5) 0.5062(4) 0.046(2) Uani 1 d . .
H31 H 0.6376(7) 0.0042(5) 0.5020(4) 0.055 Uiso 1 calc R .
H32 H 0.5518(7) 0.0777(5) 0.5034(4) 0.055 Uiso 1 calc R .
C4 C 0.7696(6) 0.0491(5) 0.5754(4) 0.043(2) Uani 1 d . .
H41 H 0.7595(6) -0.0127(5) 0.5685(4) 0.051 Uiso 1 calc R .
H42 H 0.8151(6) 0.0705(5) 0.5424(4) 0.051 Uiso 1 calc R .
C5 C 0.8269(7) 0.0601(5) 0.6348(4) 0.044(2) Uani 1 d . .
H51 H 0.7856(7) 0.0319(5) 0.6670(4) 0.052 Uiso 1 calc R .
H52 H 0.8939(7) 0.0293(5) 0.6317(4) 0.052 Uiso 1 calc R .
C6 C 0.8495(6) 0.1498(5) 0.6550(4) 0.039(2) Uani 1 d . .
H61 H 0.8842(6) 0.1488(5) 0.6951(4) 0.046 Uiso 1 calc R .
H62 H 0.8971(6) 0.1775(5) 0.6256(4) 0.046 Uiso 1 calc R .
C7 C 0.7638(6) 0.2758(5) 0.6986(4) 0.043(2) Uani 1 d . .
H71 H 0.7953(6) 0.3231(5) 0.6752(4) 0.052 Uiso 1 calc R .
H72 H 0.8100(6) 0.2622(5) 0.7332(4) 0.052 Uiso 1 calc R .
C8 C 0.6567(7) 0.3016(6) 0.7215(4) 0.049(2) Uani 1 d . .
H81 H 0.6289(7) 0.2547(6) 0.7468(4) 0.059 Uiso 1 calc R .
H82 H 0.6647(7) 0.3522(6) 0.7480(4) 0.059 Uiso 1 calc R .
C9 C 0.5771(7) 0.3225(6) 0.6726(4) 0.046(2) Uani 1 d . .
H91 H 0.5115(7) 0.3387(6) 0.6932(4) 0.055 Uiso 1 calc R .
H92 H 0.6021(7) 0.3735(6) 0.6505(4) 0.055 Uiso 1 calc R .
C10 C 0.4699(6) 0.2966(5) 0.5864(4) 0.042(2) Uani 1 d . .
H102 H 0.4159(6) 0.3226(5) 0.6126(4) 0.050 Uiso 1 calc R .
H102 H 0.4360(6) 0.2512(5) 0.5622(4) 0.050 Uiso 1 calc R .
C11 C 0.5107(6) 0.3644(5) 0.5432(4) 0.039(2) Uani 1 d . .
H111 H 0.4511(6) 0.3980(5) 0.5277(4) 0.047 Uiso 1 calc R .
H112 H 0.5565(6) 0.4038(5) 0.5661(4) 0.047 Uiso 1 calc R .
C12 C 0.5711(6) 0.3287(5) 0.4896(4) 0.037(2) Uani 1 d . .
H121 H 0.5265(6) 0.3298(5) 0.4529(4) 0.044 Uiso 1 calc R .
H122 H 0.6327(6) 0.3650(5) 0.4817(4) 0.044 Uiso 1 calc R .
C13 C 0.5887(6) 0.0531(5) 0.6120(4) 0.044(2) Uani 1 d . .
H131 H 0.6231(6) 0.0461(5) 0.6519(4) 0.052 Uiso 1 calc R .
H132 H 0.5712(6) -0.0045(5) 0.5968(4) 0.052 Uiso 1 calc R .
C14 C 0.4896(6) 0.1015(5) 0.6213(4) 0.044(2) Uani 1 d . .
H141 H 0.4391(6) 0.0635(5) 0.6419(4) 0.053 Uiso 1 calc R .
H142 H 0.4604(6) 0.1159(5) 0.5810(4) 0.053 Uiso 1 calc R .
C15 C 0.4992(7) 0.1825(5) 0.6578(4) 0.044(2) Uani 1 d . .
H151 H 0.4284(7) 0.2008(5) 0.6699(4) 0.053 Uiso 1 calc R .
H152 H 0.5382(7) 0.1694(5) 0.6954(4) 0.053 Uiso 1 calc R .
As As 0.66702(8) 0.04908(7) 0.82408(5) 0.0559(3) Uani 1 d . .
F1 F 0.5931(6) 0.1382(5) 0.8335(4) 0.124(3) Uani 1 d . .
F2 F 0.7403(5) 0.0775(5) 0.8832(3) 0.118(3) Uani 1 d . .
F3 F 0.5881(7) -0.0001(6) 0.8725(4) 0.152(4) Uani 1 d . .
F4 F 0.7375(9) -0.0362(6) 0.8155(4) 0.187(5) Uani 1 d . .
F5 F 0.7390(8) 0.1018(7) 0.7741(4) 0.187(5) Uani 1 d . .
F6 F 0.5922(9) 0.0247(8) 0.7658(4) 0.215(6) Uani 1 d . .

loop_
_atom_type_symbol
_atom_type_description
_atom_type_scat_dispersion_real
_atom_type_scat_dispersion_imag
_atom_type_scat_source
C C 0.0033 0.0016 'International Tables Vol C Tables 4.2.6.8 and 6.1.1.4'
H H 0.0000 0.0000 'International Tables Vol C Tables 4.2.6.8 and 6.1.1.4'
N N 0.0061 0.0033 'International Tables Vol C Tables 4.2.6.8 and 6.1.1.4'
O O 0.0106 0.0060 'International Tables Vol C Tables 4.2.6.8 and 6.1.1.4'
Co Co 0.3494 0.9721 'International Tables Vol C Tables 4.2.6.8 and 6.1.1.4'
As As 0.0499 2.0058 'International Tables Vol C Tables 4.2.6.8 and 6.1.1.4'
F F 0.0171 0.0103 'International Tables Vol C Tables 4.2.6.8 and 6.1.1.4'

loop_
_geom_angle_atom_site_label_1
_geom_angle_atom_site_label_2
_geom_angle_atom_site_label_3
_geom_angle
_geom_angle_site_symmetry_1
_geom_angle_site_symmetry_3
_geom_angle_publ_flag
O1 Co O2 68.5(2) . . ?
O1 Co N1 90.6(2) . . ?
O2 Co N1 91.4(2) . . ?
O1 Co N3 92.4(2) . . ?
O2 Co N3 90.8(2) . . ?
N1 Co N3 176.8(3) . . ?
O1 Co N2 93.3(2) . . ?
O2 Co N2 161.8(2) . . ?
N1 Co N2 90.3(2) . . ?
N3 Co N2 88.4(3) . . ?
O1 Co N4 163.6(2) . . ?
O2 Co N4 95.1(2) . . ?
N1 Co N4 90.3(3) . . ?
N3 Co N4 87.2(3) . . ?
N2 Co N4 103.0(2) . . ?
O1 Co C16 34.4(2) . . ?
O2 Co C16 34.1(2) . . ?
N1 Co C16 91.6(3) . . ?
N3 Co C16 91.5(3) . . ?
N2 Co C16 127.7(3) . . ?
N4 Co C16 129.2(3) . . ?
C1 N1 C12 108.9(6) . . ?
C1 N1 Co 117.9(5) . . ?
C12 N1 Co 115.7(5) . . ?
C13 N2 C4 109.8(6) . . ?
C13 N2 C3 105.2(6) . . ?
C4 N2 C3 103.4(6) . . ?
C13 N2 Co 115.0(5) . . ?
C4 N2 Co 109.7(4) . . ?
C3 N2 Co 113.0(4) . . ?
C7 N3 C6 111.5(6) . . ?
C7 N3 Co 115.4(5) . . ?
C6 N3 Co 114.1(5) . . ?
C9 N4 C15 109.1(6) . . ?
C9 N4 C10 104.8(6) . . ?
C15 N4 C10 106.2(6) . . ?
C9 N4 Co 111.0(5) . . ?
C15 N4 Co 113.3(5) . . ?
C10 N4 Co 111.9(5) . . ?
C16 O1 Co 91.0(5) . . ?
C16 O2 Co 90.9(4) . . ?
O3 C16 O2 126.6(7) . . ?
O3 C16 O1 123.8(8) . . ?
O2 C16 O1 109.5(7) . . ?
O3 C16 Co 177.4(6) . . ?
O2 C16 Co 55.0(4) . . ?
O1 C16 Co 54.6(4) . . ?
N1 C1 C2 110.8(6) . . ?
C3 C2 C1 114.9(7) . . ?
C2 C3 N2 116.5(7) . . ?
C5 C4 N2 117.2(7) . . ?
C6 C5 C4 117.2(7) . . ?
N3 C6 C5 110.2(6) . . ?
N3 C7 C8 108.1(7) . . ?
C9 C8 C7 115.6(7) . . ?
N4 C9 C8 118.5(7) . . ?
N4 C10 C11 115.0(6) . . ?
C12 C11 C10 113.8(7) . . ?
N1 C12 C11 111.3(7) . . ?
N2 C13 C14 115.5(7) . . ?
C13 C14 C15 115.5(7) . . ?
N4 C15 C14 116.1(7) . . ?
F4 As F6 92.5(5) . . ?
F4 As F5 91.3(5) . . ?
F6 As F5 85.6(6) . . ?
F4 As F3 91.9(5) . . ?
F6 As F3 92.1(6) . . ?
F5 As F3 176.2(5) . . ?
F4 As F2 89.7(4) . . ?
F6 As F2 177.7(5) . . ?
F5 As F2 94.0(5) . . ?
F3 As F2 88.1(4) . . ?
F4 As F1 179.6(4) . . ?
F6 As F1 87.7(5) . . ?
F5 As F1 89.0(4) . . ?
F3 As F1 87.8(4) . . ?
F2 As F1 90.0(4) . . ?

loop_
_geom_bond_atom_site_label_1
_geom_bond_atom_site_label_2
_geom_bond_distance
_geom_bond_site_symmetry_2
_geom_bond_publ_flag
Co O1 1.907(5) . ?
Co O2 1.917(5) . ?
Co N1 1.981(6) . ?
Co N3 2.016(6) . ?
Co N2 2.032(6) . ?
Co N4 2.054(6) . ?
Co C16 2.341(8) . ?
N1 C1 1.481(9) . ?
N1 C12 1.491(9) . ?
N2 C13 1.485(9) . ?
N2 C4 1.524(9) . ?
N2 C3 1.526(10) . ?
N3 C7 1.485(10) . ?
N3 C6 1.486(9) . ?
N4 C9 1.490(10) . ?
N4 C15 1.498(10) . ?
N4 C10 1.516(10) . ?
O1 C16 1.323(8) . ?
O2 C16 1.312(9) . ?
C16 O3 1.234(9) . ?
C1 C2 1.534(11) . ?
C2 C3 1.506(11) . ?
C4 C5 1.510(11) . ?
C5 C6 1.503(10) . ?
C7 C8 1.521(11) . ?
C8 C9 1.520(11) . ?
C10 C11 1.521(11) . ?
C11 C12 1.521(11) . ?
C13 C14 1.495(11) . ?
C14 C15 1.508(11) . ?
As F4 1.625(7) . ?
As F6 1.649(8) . ?
As F5 1.658(7) . ?
As F3 1.662(7) . ?
As F2 1.668(6) . ?
As F1 1.703(7) . ?
